data_7103859
loop_
_publ_author_name
'Huang, Feihe'
'Zakharov, Lev N.'
'Rheingold, Arnold L.'
'Jones, Jason W.'
'Gibson, Harry W.'

_publ_section_title
;
 Water assisted formation of a pseudorotaxane and its dimer based on a
 supramolecular cryptand
;
_journal_coden_ASTM CHCOFS
_journal_issue 17
_journal_name_full
;
 Chemical Communications (Cambridge, United Kingdom)
;
_journal_page_first 2122
_journal_page_last 2123
_journal_paper_doi 10.1039/b304995g
_journal_year 2003
_chemical_formula_sum 'C54 H71 Cl6 F12 N2 O13 P2'
_chemical_formula_weight 1458.77
_space_group_IT_number 14
_symmetry_cell_setting monoclinic
_symmetry_space_group_name_Hall '-P 2ybc'
_symmetry_space_group_name_H-M 'P 1 21/c 1'
_atom_sites_solution_hydrogens geom
_atom_sites_solution_primary direct
_atom_sites_solution_secondary difmap
_audit_creation_method SHELXL-97
_cell_angle_alpha 90.00
_cell_angle_beta 95.1190(10)
_cell_angle_gamma 90.00
_cell_formula_units_Z 4
_cell_length_a 10.2441(7)
_cell_length_b 17.1962(11)
_cell_length_c 36.879(3)
_cell_measurement_reflns_used 5043
_cell_measurement_temperature 150(2)
_cell_measurement_theta_max 23.75
_cell_measurement_theta_min 2.22
_cell_volume 6470.6(7)
_computing_cell_refinement 'Bruker SMART'
_computing_data_collection 'Bruker SMART'
_computing_data_reduction 'Bruker SAINT'
_computing_molecular_graphics 'Bruker SHELXTL'
_computing_publication_material 'Bruker SHELXTL'
_computing_structure_refinement 'SHELXL-97 (Sheldrick, 1997)'
_computing_structure_solution 'SHELXS-97 (Sheldrick, 1990)'
_diffrn_ambient_temperature 150(2)
_diffrn_measured_fraction_theta_full 0.923
_diffrn_measured_fraction_theta_max 0.923
_diffrn_measurement_device_type 'CCD area detector'
_diffrn_measurement_method 'phi and omega scans'
_diffrn_radiation_monochromator graphite
_diffrn_radiation_source 'fine-focus sealed tube'
_diffrn_radiation_type MoK\a
_diffrn_radiation_wavelength 0.71073
_diffrn_reflns_av_R_equivalents 0.0846
_diffrn_reflns_av_sigmaI/netI 0.1640
_diffrn_reflns_limit_h_max 13
_diffrn_reflns_limit_h_min -8
_diffrn_reflns_limit_k_max 22
_diffrn_reflns_limit_k_min -22
_diffrn_reflns_limit_l_max 47
_diffrn_reflns_limit_l_min -47
_diffrn_reflns_number 40140
_diffrn_reflns_theta_full 28.32
_diffrn_reflns_theta_max 28.32
_diffrn_reflns_theta_min 1.11
_exptl_absorpt_coefficient_mu 0.410
_exptl_absorpt_correction_T_max 1.000
_exptl_absorpt_correction_T_min 0.885
_exptl_absorpt_correction_type SADABS
_exptl_crystal_colour Colorless
_exptl_crystal_density_diffrn 1.497
_exptl_crystal_density_meas 0
_exptl_crystal_density_method 'not measured'
_exptl_crystal_description Block
_exptl_crystal_F_000 3012
_exptl_crystal_size_max 0.15
_exptl_crystal_size_mid 0.10
_exptl_crystal_size_min 0.05
_refine_diff_density_max 0.586
_refine_diff_density_min -0.605
_refine_diff_density_rms 0.072
_refine_ls_extinction_method none
_refine_ls_goodness_of_fit_ref 0.849
_refine_ls_hydrogen_treatment mixed
_refine_ls_matrix_type full
_refine_ls_number_parameters 748
_refine_ls_number_reflns 14887
_refine_ls_number_restraints 0
_refine_ls_restrained_S_all 0.849
_refine_ls_R_factor_all 0.1839
_refine_ls_R_factor_gt 0.0778
_refine_ls_shift/su_max 0.005
_refine_ls_shift/su_mean 0.000
_refine_ls_structure_factor_coef Fsqd
_refine_ls_weighting_details 'calc w==1/[\s^2^(Fo^2^)+(0.0878P)^2^+0.0000P] where P==(Fo^2^+2Fc^2^)/3'
_refine_ls_weighting_scheme calc
_refine_ls_wR_factor_gt 0.1675
_refine_ls_wR_factor_ref 0.2003
_reflns_number_gt 5581
_reflns_number_total 14887
_reflns_threshold_expression >2sigma(I)
_cod_data_source_file b304995g.txt
_cod_data_source_block gib38
_cod_depositor_comments
;
The following automatic conversions were performed:
'_symmetry_cell_setting' value 'Monoclinic' changed to 'monoclinic'
according to '/home/saulius/struct/CIF-dictionaries/cif_core.dic'
dictionary named 'cif_core.dic' version 2.4.1 from 2010-06-29.

Automatic conversion script
Id: cif_fix_enum 1527 2010-12-29 10:47:43Z saulius 
;
_cod_original_sg_symbol_H-M P2(1)/c
_cod_database_code 7103859

loop_
_symmetry_equiv_pos_as_xyz
'x, y, z'
'-x, y+1/2, -z+1/2'
'-x, -y, -z'
'x, -y-1/2, z-1/2'

loop_
_atom_site_label
_atom_site_type_symbol
_atom_site_fract_x
_atom_site_fract_y
_atom_site_fract_z
_atom_site_U_iso_or_equiv
_atom_site_adp_type
_atom_site_occupancy
_atom_site_symmetry_multiplicity
_atom_site_calc_flag
_atom_site_refinement_flags
_atom_site_disorder_assembly
_atom_site_disorder_group
O1 O 0.8022(4) 0.10477(19) 0.48071(8) 0.0754(12) Uani 1 1 d . . .
O2 O 0.6395(3) 0.04671(14) 0.60794(7) 0.0375(7) Uani 1 1 d . . .
O3 O 0.7549(3) -0.07840(15) 0.64488(8) 0.0424(7) Uani 1 1 d . . .
O4 O 0.9872(3) -0.10437(16) 0.69272(7) 0.0396(7) Uani 1 1 d . . .
O5 O 1.2361(3) -0.03106(15) 0.69106(7) 0.0367(7) Uani 1 1 d . . .
O6 O 1.3212(3) 0.03390(14) 0.62679(7) 0.0329(7) Uani 1 1 d . . .
O7 O 1.1889(5) 0.0449(3) 0.48957(11) 0.1054(15) Uani 1 1 d . . .
O8 O 1.4086(3) 0.29112(14) 0.58772(7) 0.0317(6) Uani 1 1 d . . .
O9 O 1.3144(3) 0.44081(15) 0.59415(8) 0.0459(8) Uani 1 1 d . . .
O10 O 1.1253(3) 0.48792(15) 0.64370(7) 0.0345(7) Uani 1 1 d . . .
O11 O 0.8799(3) 0.41643(15) 0.65274(7) 0.0376(7) Uani 1 1 d . . .
O12 O 0.7440(3) 0.31599(14) 0.60087(7) 0.0313(6) Uani 1 1 d . . .
C1 C 0.7098(7) 0.1624(3) 0.48959(13) 0.084(2) Uani 1 1 d . . .
H1AA H 0.6221 0.1486 0.4779 0.101 Uiso 1 1 calc R . .
H1BA H 0.7350 0.2132 0.4797 0.101 Uiso 1 1 calc R . .
C2 C 0.7021(5) 0.1699(2) 0.52971(11) 0.0469(12) Uani 1 1 d . . .
C3 C 0.6712(5) 0.1044(2) 0.54951(12) 0.0437(11) Uani 1 1 d . . .
H3AA H 0.6532 0.0564 0.5373 0.052 Uiso 1 1 calc R . .
C4 C 0.6666(4) 0.1087(2) 0.58652(12) 0.0337(10) Uani 1 1 d . . .
C5 C 0.6886(4) 0.1781(2) 0.60497(11) 0.0299(9) Uani 1 1 d . . .
H5AA H 0.6841 0.1809 0.6305 0.036 Uiso 1 1 calc R . .
C6 C 0.7178(4) 0.2439(2) 0.58500(11) 0.0318(9) Uani 1 1 d . . .
C7 C 0.7273(4) 0.2392(2) 0.54771(11) 0.0376(11) Uani 1 1 d . . .
H7AA H 0.7511 0.2839 0.5346 0.045 Uiso 1 1 calc R . .
C8 C 0.6379(4) -0.0290(2) 0.59140(11) 0.0373(10) Uani 1 1 d . . .
H8AA H 0.7153 -0.0355 0.5774 0.045 Uiso 1 1 calc R . .
H8BA H 0.5579 -0.0352 0.5745 0.045 Uiso 1 1 calc R . .
C9 C 0.6399(4) -0.0884(2) 0.62095(12) 0.0404(11) Uani 1 1 d . . .
H9AA H 0.5614 -0.0824 0.6345 0.048 Uiso 1 1 calc R . .
H9BA H 0.6386 -0.1413 0.6103 0.048 Uiso 1 1 calc R . .
C10 C 0.7614(5) -0.1325(3) 0.67405(13) 0.0550(14) Uani 1 1 d . . .
H10A H 0.7896 -0.1839 0.6655 0.066 Uiso 1 1 calc R . .
H10B H 0.6738 -0.1385 0.6831 0.066 Uiso 1 1 calc R . .
C11 C 0.8564(5) -0.1041(3) 0.70387(13) 0.0497(13) Uani 1 1 d . . .
H11A H 0.8325 -0.0507 0.7107 0.060 Uiso 1 1 calc R . .
H11B H 0.8525 -0.1379 0.7255 0.060 Uiso 1 1 calc R . .
C12 C 1.0812(5) -0.0982(3) 0.72317(12) 0.0510(13) Uani 1 1 d . . .
H12A H 1.0695 -0.1417 0.7402 0.061 Uiso 1 1 calc R . .
H12B H 1.0680 -0.0489 0.7362 0.061 Uiso 1 1 calc R . .
C13 C 1.2166(4) -0.1005(3) 0.71125(12) 0.0454(12) Uani 1 1 d . . .
H13A H 1.2817 -0.1035 0.7327 0.054 Uiso 1 1 calc R . .
H13B H 1.2273 -0.1468 0.6958 0.054 Uiso 1 1 calc R . .
C14 C 1.3715(4) -0.0219(2) 0.68512(11) 0.0387(10) Uani 1 1 d . . .
H14A H 1.4029 -0.0682 0.6725 0.046 Uiso 1 1 calc R . .
H14B H 1.4248 -0.0161 0.7087 0.046 Uiso 1 1 calc R . .
C15 C 1.3848(4) 0.0488(2) 0.66239(10) 0.0342(10) Uani 1 1 d . . .
H15A H 1.3435 0.0939 0.6735 0.041 Uiso 1 1 calc R . .
H15B H 1.4785 0.0607 0.6607 0.041 Uiso 1 1 calc R . .
C16 C 1.3322(4) 0.0895(2) 0.60055(10) 0.0289(9) Uani 1 1 d . . .
C17 C 1.3670(3) 0.1657(2) 0.60732(10) 0.0258(9) Uani 1 1 d . . .
H17A H 1.3863 0.1833 0.6316 0.031 Uiso 1 1 calc R . .
C18 C 1.3735(4) 0.2167(2) 0.57822(10) 0.0276(9) Uani 1 1 d . . .
C19 C 1.3472(5) 0.1920(2) 0.54315(12) 0.0480(12) Uani 1 1 d . . .
H19A H 1.3541 0.2269 0.5234 0.058 Uiso 1 1 calc R . .
C20 C 1.3103(6) 0.1150(3) 0.53675(12) 0.0659(17) Uani 1 1 d . . .
C21 C 1.3025(5) 0.0638(2) 0.56514(11) 0.0522(14) Uani 1 1 d . . .
H21A H 1.2770 0.0113 0.5605 0.063 Uiso 1 1 calc R . .
C22 C 1.2969(11) 0.0873(4) 0.49778(15) 0.160(5) Uani 1 1 d . . .
H22A H 1.2952 0.1330 0.4814 0.192 Uiso 1 1 calc R . .
H22B H 1.3747 0.0557 0.4933 0.192 Uiso 1 1 calc R . .
C23 C 1.4157(4) 0.3471(2) 0.55928(11) 0.0355(10) Uani 1 1 d . . .
H23A H 1.3351 0.3454 0.5423 0.043 Uiso 1 1 calc R . .
H23B H 1.4920 0.3363 0.5454 0.043 Uiso 1 1 calc R . .
C24 C 1.4298(4) 0.4248(2) 0.57737(12) 0.0353(10) Uani 1 1 d . . .
H24A H 1.5061 0.4246 0.5958 0.042 Uiso 1 1 calc R . .
H24B H 1.4440 0.4654 0.5591 0.042 Uiso 1 1 calc R . .
C25 C 1.3239(5) 0.5098(2) 0.61576(13) 0.0487(12) Uani 1 1 d . . .
H25A H 1.2778 0.5530 0.6023 0.058 Uiso 1 1 calc R . .
H25B H 1.4171 0.5246 0.6209 0.058 Uiso 1 1 calc R . .
C26 C 1.2643(4) 0.4963(2) 0.65089(11) 0.0365(10) Uani 1 1 d . . .
H26A H 1.3018 0.4487 0.6628 0.044 Uiso 1 1 calc R . .
H26B H 1.2842 0.5408 0.6675 0.044 Uiso 1 1 calc R . .
C27 C 1.0625(5) 0.4905(3) 0.67663(11) 0.0439(11) Uani 1 1 d . . .
H27A H 1.0892 0.5381 0.6905 0.053 Uiso 1 1 calc R . .
H27B H 1.0886 0.4448 0.6919 0.053 Uiso 1 1 calc R . .
C28 C 0.9181(5) 0.4905(2) 0.66744(12) 0.0459(12) Uani 1 1 d . . .
H28A H 0.8729 0.5008 0.6896 0.055 Uiso 1 1 calc R . .
H28B H 0.8935 0.5318 0.6494 0.055 Uiso 1 1 calc R . .
C29 C 0.7402(4) 0.4064(2) 0.64919(12) 0.0387(11) Uani 1 1 d . . .
H29A H 0.6991 0.4425 0.6306 0.046 Uiso 1 1 calc R . .
H29B H 0.7040 0.4171 0.6727 0.046 Uiso 1 1 calc R . .
C30 C 0.7133(4) 0.3246(2) 0.63799(10) 0.0366(10) Uani 1 1 d . . .
H30A H 0.7679 0.2888 0.6540 0.044 Uiso 1 1 calc R . .
H30B H 0.6200 0.3120 0.6400 0.044 Uiso 1 1 calc R . .
N1 N 1.0518(4) -0.02778(18) 0.62544(9) 0.0293(8) Uani 1 1 d . . .
H1NA H 1.138(3) -0.0117(18) 0.6270(8) 0.009(9) Uiso 1 1 d . . .
H1NB H 1.034(4) -0.047(2) 0.6501(12) 0.056(14) Uiso 1 1 d . . .
N2 N 1.0088(4) 0.38562(18) 0.58789(10) 0.0316(8) Uani 1 1 d . . .
H2NA H 1.050(4) 0.403(2) 0.6083(12) 0.044(14) Uiso 1 1 d . . .
H2NB H 0.904(7) 0.373(4) 0.5961(17) 0.13(2) Uiso 1 1 d . . .
C31 C 1.2553(5) -0.1582(2) 0.60819(12) 0.0419(11) Uani 1 1 d . . .
H31A H 1.2923 -0.1122 0.5992 0.050 Uiso 1 1 calc R . .
C32 C 1.3363(5) -0.2205(2) 0.61861(13) 0.0499(12) Uani 1 1 d . . .
H32A H 1.4282 -0.2170 0.6171 0.060 Uiso 1 1 calc R . .
C33 C 1.2824(5) -0.2873(3) 0.63111(14) 0.0544(13) Uani 1 1 d . . .
H33A H 1.3375 -0.3298 0.6386 0.065 Uiso 1 1 calc R . .
C34 C 1.1479(5) -0.2933(2) 0.63284(13) 0.0544(13) Uani 1 1 d . . .
H34A H 1.1106 -0.3401 0.6408 0.065 Uiso 1 1 calc R . .
C35 C 1.0687(5) -0.2298(2) 0.62279(12) 0.0448(12) Uani 1 1 d . . .
H35A H 0.9768 -0.2331 0.6243 0.054 Uiso 1 1 calc R . .
C36 C 1.1222(4) -0.1622(2) 0.61066(11) 0.0332(10) Uani 1 1 d . . .
C37 C 1.0359(4) -0.0953(2) 0.59931(11) 0.0375(10) Uani 1 1 d . . .
H37A H 0.9434 -0.1128 0.5974 0.045 Uiso 1 1 calc R . .
H37B H 1.0560 -0.0777 0.5749 0.045 Uiso 1 1 calc R . .
C38 C 0.9638(4) 0.0403(2) 0.61352(11) 0.0366(10) Uani 1 1 d . . .
H38A H 0.9468 0.0391 0.5867 0.044 Uiso 1 1 calc R . .
H38B H 0.8787 0.0338 0.6239 0.044 Uiso 1 1 calc R . .
C39 C 1.0195(4) 0.1179(2) 0.62463(10) 0.0270(9) Uani 1 1 d . . .
C40 C 1.0663(4) 0.1337(2) 0.66064(11) 0.0363(10) Uani 1 1 d . . .
H40A H 1.0662 0.0942 0.6787 0.044 Uiso 1 1 calc R . .
C41 C 1.1129(4) 0.2073(2) 0.66989(11) 0.0390(11) Uani 1 1 d . . .
H41A H 1.1448 0.2182 0.6943 0.047 Uiso 1 1 calc R . .
C42 C 1.1133(4) 0.2658(2) 0.64360(11) 0.0320(10) Uani 1 1 d . . .
H42A H 1.1459 0.3161 0.6502 0.038 Uiso 1 1 calc R . .
C43 C 1.0663(4) 0.2505(2) 0.60800(10) 0.0260(9) Uani 1 1 d . . .
C44 C 1.0213(4) 0.1761(2) 0.59899(10) 0.0280(9) Uani 1 1 d . . .
H44A H 0.9908 0.1651 0.5744 0.034 Uiso 1 1 calc R . .
C45 C 1.0704(4) 0.3101(2) 0.57838(10) 0.0310(9) Uani 1 1 d . . .
H45A H 1.1627 0.3195 0.5737 0.037 Uiso 1 1 calc R . .
H45B H 1.0239 0.2895 0.5557 0.037 Uiso 1 1 calc R . .
C46 C 1.0060(4) 0.4465(2) 0.55856(10) 0.0344(10) Uani 1 1 d . . .
H46A H 1.0946 0.4519 0.5501 0.041 Uiso 1 1 calc R . .
H46B H 0.9813 0.4972 0.5687 0.041 Uiso 1 1 calc R . .
C47 C 0.9091(4) 0.4255(2) 0.52655(10) 0.0311(9) Uani 1 1 d . . .
C48 C 0.9490(4) 0.3856(2) 0.49688(11) 0.0365(10) Uani 1 1 d . . .
H48A H 1.0390 0.3730 0.4961 0.044 Uiso 1 1 calc R . .
C49 C 0.8607(5) 0.3641(3) 0.46864(12) 0.0476(12) Uani 1 1 d . . .
H49A H 0.8894 0.3362 0.4486 0.057 Uiso 1 1 calc R . .
C50 C 0.7303(5) 0.3828(3) 0.46933(13) 0.0529(14) Uani 1 1 d . . .
H50A H 0.6686 0.3669 0.4500 0.064 Uiso 1 1 calc R . .
C51 C 0.6894(5) 0.4247(3) 0.49804(13) 0.0492(13) Uani 1 1 d . . .
H51A H 0.5998 0.4389 0.4983 0.059 Uiso 1 1 calc R . .
C52 C 0.7784(5) 0.4458(2) 0.52634(12) 0.0410(11) Uani 1 1 d . . .
H52A H 0.7498 0.4748 0.5461 0.049 Uiso 1 1 calc R . .
P1 P 0.30449(14) 0.32207(7) 0.43867(3) 0.0517(4) Uani 1 1 d . . .
F1 F 0.3424(6) 0.3769(2) 0.47116(11) 0.152(2) Uani 1 1 d . . .
F2 F 0.1995(4) 0.2830(3) 0.46089(13) 0.147(2) Uani 1 1 d . . .
F3 F 0.2678(4) 0.2680(2) 0.40573(10) 0.1121(14) Uani 1 1 d . . .
F4 F 0.4107(4) 0.3608(3) 0.41740(11) 0.1384(18) Uani 1 1 d . . .
F5 F 0.4090(3) 0.26217(19) 0.45600(9) 0.0905(11) Uani 1 1 d . . .
F6 F 0.1978(4) 0.38121(19) 0.42206(9) 0.0935(11) Uani 1 1 d . . .
P2 P 0.44923(12) 0.31911(6) 0.72031(3) 0.0369(3) Uani 1 1 d . . .
F7 F 0.4729(3) 0.40974(15) 0.72519(9) 0.0821(10) Uani 1 1 d . . .
F8 F 0.4744(3) 0.3079(2) 0.76278(7) 0.0795(10) Uani 1 1 d . . .
F9 F 0.4273(3) 0.22800(15) 0.71598(8) 0.0671(8) Uani 1 1 d . . .
F10 F 0.4252(3) 0.32853(17) 0.67777(7) 0.0612(8) Uani 1 1 d . . .
F11 F 0.2972(3) 0.33095(18) 0.72359(8) 0.0708(9) Uani 1 1 d . . .
F12 F 0.6028(2) 0.30755(14) 0.71696(6) 0.0488(7) Uani 1 1 d . . .
O13 O 1.0381(6) 0.1658(3) 0.49202(13) 0.135(2) Uani 1 1 d . . .

loop_
_atom_site_aniso_label
_atom_site_aniso_U_11
_atom_site_aniso_U_22
_atom_site_aniso_U_33
_atom_site_aniso_U_23
_atom_site_aniso_U_13
_atom_site_aniso_U_12
O1 0.151(4) 0.0397(19) 0.0381(19) -0.0105(15) 0.023(2) -0.016(2)
O2 0.0390(18) 0.0208(14) 0.0542(18) 0.0003(13) 0.0133(14) -0.0003(13)
O3 0.0404(19) 0.0309(16) 0.0563(19) 0.0124(14) 0.0064(15) -0.0091(14)
O4 0.0445(19) 0.0430(17) 0.0323(16) 0.0086(13) 0.0093(14) -0.0041(15)
O5 0.0452(19) 0.0331(16) 0.0321(15) 0.0111(12) 0.0053(13) -0.0008(14)
O6 0.0422(18) 0.0267(14) 0.0303(15) 0.0044(12) 0.0069(13) -0.0030(13)
O7 0.140(4) 0.095(3) 0.074(3) 0.001(3) -0.029(3) -0.002(3)
O8 0.0323(16) 0.0236(14) 0.0382(16) -0.0015(12) -0.0022(13) -0.0027(12)
O9 0.0371(19) 0.0319(16) 0.070(2) -0.0214(15) 0.0129(16) -0.0095(14)
O10 0.0402(18) 0.0350(15) 0.0274(15) -0.0058(12) -0.0021(13) 0.0009(14)
O11 0.0383(18) 0.0278(15) 0.0469(18) -0.0130(13) 0.0052(14) -0.0009(13)
O12 0.0336(16) 0.0249(14) 0.0358(16) -0.0016(12) 0.0055(12) -0.0044(13)
C1 0.181(7) 0.032(3) 0.036(3) 0.000(2) -0.007(4) -0.009(4)
C2 0.078(4) 0.027(2) 0.034(2) -0.0011(19) -0.009(2) 0.001(2)
C3 0.063(3) 0.022(2) 0.043(3) -0.0083(19) -0.008(2) -0.006(2)
C4 0.027(2) 0.024(2) 0.051(3) 0.0056(19) 0.005(2) 0.0023(18)
C5 0.026(2) 0.029(2) 0.036(2) -0.0012(18) 0.0069(17) 0.0025(18)
C6 0.026(2) 0.026(2) 0.043(3) -0.0032(19) 0.0042(19) 0.0015(18)
C7 0.054(3) 0.025(2) 0.033(2) 0.0025(18) 0.002(2) -0.003(2)
C8 0.033(3) 0.027(2) 0.052(3) -0.0039(19) 0.009(2) -0.0001(19)
C9 0.035(3) 0.028(2) 0.060(3) 0.001(2) 0.013(2) -0.006(2)
C10 0.057(3) 0.046(3) 0.064(3) 0.019(2) 0.016(3) -0.011(3)
C11 0.050(3) 0.054(3) 0.049(3) 0.010(2) 0.024(3) -0.002(3)
C12 0.063(4) 0.060(3) 0.030(3) 0.013(2) 0.004(2) -0.011(3)
C13 0.048(3) 0.048(3) 0.040(3) 0.021(2) 0.000(2) 0.001(2)
C14 0.037(3) 0.041(3) 0.038(2) 0.003(2) 0.008(2) 0.002(2)
C15 0.039(3) 0.033(2) 0.031(2) -0.0001(18) 0.0003(19) -0.002(2)
C16 0.025(2) 0.028(2) 0.034(2) -0.0017(17) 0.0062(18) 0.0013(18)
C17 0.022(2) 0.024(2) 0.031(2) -0.0024(16) -0.0005(17) -0.0001(17)
C18 0.025(2) 0.026(2) 0.033(2) -0.0067(18) 0.0065(17) -0.0036(18)
C19 0.081(4) 0.028(2) 0.036(3) 0.0005(19) 0.011(2) -0.012(2)
C20 0.133(5) 0.035(3) 0.030(3) -0.004(2) 0.013(3) -0.024(3)
C21 0.095(4) 0.026(2) 0.037(3) -0.009(2) 0.012(3) -0.019(3)
C22 0.358(14) 0.083(5) 0.036(3) -0.010(3) 0.003(5) -0.140(7)
C23 0.038(3) 0.028(2) 0.042(3) 0.0064(19) 0.012(2) 0.0038(19)
C24 0.030(2) 0.024(2) 0.052(3) 0.0067(19) 0.008(2) -0.0030(18)
C25 0.056(3) 0.028(2) 0.064(3) -0.012(2) 0.015(3) -0.013(2)
C26 0.038(3) 0.026(2) 0.043(3) -0.0030(19) -0.008(2) -0.004(2)
C27 0.055(3) 0.046(3) 0.032(2) -0.012(2) 0.007(2) -0.008(2)
C28 0.052(3) 0.041(3) 0.046(3) -0.024(2) 0.015(2) -0.004(2)
C29 0.037(3) 0.038(2) 0.042(3) -0.012(2) 0.007(2) 0.002(2)
C30 0.040(3) 0.037(2) 0.035(2) -0.0077(19) 0.012(2) -0.001(2)
N1 0.030(2) 0.0237(18) 0.034(2) 0.0053(15) 0.0025(16) -0.0020(16)
N2 0.044(2) 0.0204(17) 0.029(2) 0.0010(15) -0.0001(18) 0.0032(16)
C31 0.048(3) 0.021(2) 0.058(3) -0.003(2) 0.010(2) -0.005(2)
C32 0.044(3) 0.027(2) 0.078(4) -0.013(2) 0.006(3) -0.002(2)
C33 0.051(3) 0.025(2) 0.087(4) -0.009(2) 0.002(3) 0.006(2)
C34 0.072(4) 0.019(2) 0.073(4) 0.002(2) 0.011(3) -0.002(2)
C35 0.043(3) 0.031(2) 0.061(3) -0.008(2) 0.008(2) -0.009(2)
C36 0.037(3) 0.024(2) 0.038(2) -0.0082(18) 0.0030(19) 0.0017(19)
C37 0.044(3) 0.040(2) 0.028(2) -0.0044(19) 0.000(2) -0.004(2)
C38 0.035(3) 0.030(2) 0.044(3) 0.0073(19) -0.003(2) -0.001(2)
C39 0.025(2) 0.025(2) 0.032(2) 0.0020(17) 0.0040(18) 0.0027(17)
C40 0.046(3) 0.021(2) 0.041(3) 0.0102(18) 0.003(2) 0.005(2)
C41 0.047(3) 0.039(2) 0.030(2) -0.0030(19) -0.002(2) 0.002(2)
C42 0.036(2) 0.0171(19) 0.041(2) -0.0062(17) -0.0053(19) -0.0004(18)
C43 0.021(2) 0.024(2) 0.033(2) -0.0007(17) 0.0031(17) 0.0031(17)
C44 0.025(2) 0.027(2) 0.033(2) -0.0008(18) 0.0060(17) -0.0010(18)
C45 0.034(2) 0.026(2) 0.034(2) 0.0040(17) 0.0112(19) 0.0046(19)
C46 0.049(3) 0.020(2) 0.035(2) 0.0065(17) 0.004(2) 0.0063(19)
C47 0.043(3) 0.0192(19) 0.030(2) 0.0063(17) -0.0011(19) -0.0024(19)
C48 0.046(3) 0.030(2) 0.034(2) 0.0088(19) 0.004(2) 0.001(2)
C49 0.072(4) 0.039(3) 0.032(3) 0.004(2) 0.006(3) 0.000(3)
C50 0.070(4) 0.050(3) 0.035(3) 0.019(2) -0.014(3) -0.023(3)
C51 0.042(3) 0.048(3) 0.055(3) 0.026(2) -0.007(3) -0.001(2)
C52 0.049(3) 0.035(2) 0.040(3) 0.015(2) 0.009(2) 0.009(2)
P1 0.0621(9) 0.0436(7) 0.0491(8) 0.0006(6) 0.0031(7) 0.0074(7)
F1 0.244(6) 0.108(3) 0.089(3) -0.041(2) -0.071(3) 0.062(4)
F2 0.098(3) 0.177(4) 0.175(4) 0.098(4) 0.068(3) 0.036(3)
F3 0.121(3) 0.090(3) 0.121(3) -0.061(2) -0.012(2) 0.027(2)
F4 0.096(3) 0.190(4) 0.125(3) 0.085(3) -0.018(2) -0.064(3)
F5 0.078(2) 0.086(2) 0.110(3) 0.038(2) 0.023(2) 0.0411(19)
F6 0.118(3) 0.075(2) 0.081(2) -0.0053(18) -0.030(2) 0.041(2)
P2 0.0409(7) 0.0354(6) 0.0347(6) -0.0033(5) 0.0040(5) 0.0017(6)
F7 0.088(2) 0.0322(15) 0.122(3) -0.0202(16) -0.017(2) 0.0053(16)
F8 0.078(2) 0.126(3) 0.0352(16) 0.0099(17) 0.0083(14) -0.013(2)
F9 0.061(2) 0.0370(15) 0.101(2) -0.0027(15) -0.0045(16) -0.0079(14)
F10 0.0593(18) 0.083(2) 0.0408(15) 0.0049(14) 0.0010(13) 0.0156(16)
F11 0.0403(17) 0.094(2) 0.080(2) -0.0224(17) 0.0155(15) 0.0062(16)
F12 0.0358(15) 0.0561(16) 0.0543(16) 0.0064(12) 0.0033(12) -0.0018(13)
O13 0.189(6) 0.103(4) 0.106(4) 0.014(3) -0.035(4) -0.037(4)

loop_
_atom_type_symbol
_atom_type_description
_atom_type_scat_dispersion_real
_atom_type_scat_dispersion_imag
_atom_type_scat_source
C C 0.0033 0.0016 'International Tables Vol C Tables 4.2.6.8 and 6.1.1.4'
H H 0.0000 0.0000 'International Tables Vol C Tables 4.2.6.8 and 6.1.1.4'
N N 0.0061 0.0033 'International Tables Vol C Tables 4.2.6.8 and 6.1.1.4'
O O 0.0106 0.0060 'International Tables Vol C Tables 4.2.6.8 and 6.1.1.4'
F F 0.0171 0.0103 'International Tables Vol C Tables 4.2.6.8 and 6.1.1.4'
P P 0.1023 0.0942 'International Tables Vol C Tables 4.2.6.8 and 6.1.1.4'
Cl Cl 0.1484 0.1585 'International Tables Vol C Tables 4.2.6.8 and 6.1.1.4'

loop_
_geom_angle_atom_site_label_1
_geom_angle_atom_site_label_2
_geom_angle_atom_site_label_3
_geom_angle
_geom_angle_site_symmetry_1
_geom_angle_site_symmetry_3
_geom_angle_publ_flag
C4 O2 C8 117.1(3) . . ?
C9 O3 C10 111.9(3) . . ?
C12 O4 C11 111.0(3) . . ?
C13 O5 C14 110.7(3) . . ?
C16 O6 C15 117.5(3) . . ?
C18 O8 C23 118.1(3) . . ?
C24 O9 C25 112.9(3) . . ?
C27 O10 C26 110.8(3) . . ?
C28 O11 C29 112.4(3) . . ?
C6 O12 C30 116.3(3) . . ?
O1 C1 C2 112.4(4) . . ?
O1 C1 H1AA 109.1 . . ?
C2 C1 H1AA 109.1 . . ?
O1 C1 H1BA 109.1 . . ?
C2 C1 H1BA 109.1 . . ?
H1AA C1 H1BA 107.9 . . ?
C7 C2 C3 119.2(4) . . ?
C7 C2 C1 121.9(4) . . ?
C3 C2 C1 118.9(4) . . ?
C4 C3 C2 120.4(4) . . ?
C4 C3 H3AA 119.8 . . ?
C2 C3 H3AA 119.8 . . ?
O2 C4 C3 123.9(4) . . ?
O2 C4 C5 114.9(4) . . ?
C3 C4 C5 121.2(4) . . ?
C4 C5 C6 118.3(4) . . ?
C4 C5 H5AA 120.9 . . ?
C6 C5 H5AA 120.9 . . ?
O12 C6 C7 116.2(3) . . ?
O12 C6 C5 123.0(4) . . ?
C7 C6 C5 120.8(4) . . ?
C2 C7 C6 120.0(4) . . ?
C2 C7 H7AA 120.0 . . ?
C6 C7 H7AA 120.0 . . ?
O2 C8 C9 108.1(3) . . ?
O2 C8 H8AA 110.1 . . ?
C9 C8 H8AA 110.1 . . ?
O2 C8 H8BA 110.1 . . ?
C9 C8 H8BA 110.1 . . ?
H8AA C8 H8BA 108.4 . . ?
O3 C9 C8 109.2(3) . . ?
O3 C9 H9AA 109.8 . . ?
C8 C9 H9AA 109.8 . . ?
O3 C9 H9BA 109.8 . . ?
C8 C9 H9BA 109.8 . . ?
H9AA C9 H9BA 108.3 . . ?
O3 C10 C11 109.2(4) . . ?
O3 C10 H10A 109.8 . . ?
C11 C10 H10A 109.8 . . ?
O3 C10 H10B 109.8 . . ?
C11 C10 H10B 109.8 . . ?
H10A C10 H10B 108.3 . . ?
O4 C11 C10 110.7(4) . . ?
O4 C11 H11A 109.5 . . ?
C10 C11 H11A 109.5 . . ?
O4 C11 H11B 109.5 . . ?
C10 C11 H11B 109.5 . . ?
H11A C11 H11B 108.1 . . ?
O4 C12 C13 110.4(4) . . ?
O4 C12 H12A 109.6 . . ?
C13 C12 H12A 109.6 . . ?
O4 C12 H12B 109.6 . . ?
C13 C12 H12B 109.6 . . ?
H12A C12 H12B 108.1 . . ?
O5 C13 C12 108.0(4) . . ?
O5 C13 H13A 110.1 . . ?
C12 C13 H13A 110.1 . . ?
O5 C13 H13B 110.1 . . ?
C12 C13 H13B 110.1 . . ?
H13A C13 H13B 108.4 . . ?
O5 C14 C15 108.3(3) . . ?
O5 C14 H14A 110.0 . . ?
C15 C14 H14A 110.0 . . ?
O5 C14 H14B 110.0 . . ?
C15 C14 H14B 110.0 . . ?
H14A C14 H14B 108.4 . . ?
O6 C15 C14 108.2(3) . . ?
O6 C15 H15A 110.0 . . ?
C14 C15 H15A 110.0 . . ?
O6 C15 H15B 110.0 . . ?
C14 C15 H15B 110.0 . . ?
H15A C15 H15B 108.4 . . ?
O6 C16 C17 124.9(3) . . ?
O6 C16 C21 114.7(3) . . ?
C17 C16 C21 120.4(4) . . ?
C16 C17 C18 119.3(3) . . ?
C16 C17 H17A 120.3 . . ?
C18 C17 H17A 120.3 . . ?
C19 C18 O8 124.0(3) . . ?
C19 C18 C17 121.0(3) . . ?
O8 C18 C17 115.0(3) . . ?
C18 C19 C20 119.0(4) . . ?
C18 C19 H19A 120.5 . . ?
C20 C19 H19A 120.5 . . ?
C21 C20 C19 120.9(4) . . ?
C21 C20 C22 121.1(4) . . ?
C19 C20 C22 117.5(4) . . ?
C20 C21 C16 119.3(4) . . ?
C20 C21 H21A 120.3 . . ?
C16 C21 H21A 120.3 . . ?
O7 C22 C20 113.0(6) . . ?
O7 C22 H22A 109.0 . . ?
C20 C22 H22A 109.0 . . ?
O7 C22 H22B 109.0 . . ?
C20 C22 H22B 109.0 . . ?
H22A C22 H22B 107.8 . . ?
O8 C23 C24 106.5(3) . . ?
O8 C23 H23A 110.4 . . ?
C24 C23 H23A 110.4 . . ?
O8 C23 H23B 110.4 . . ?
C24 C23 H23B 110.4 . . ?
H23A C23 H23B 108.6 . . ?
O9 C24 C23 108.6(3) . . ?
O9 C24 H24A 110.0 . . ?
C23 C24 H24A 110.0 . . ?
O9 C24 H24B 110.0 . . ?
C23 C24 H24B 110.0 . . ?
H24A C24 H24B 108.3 . . ?
O9 C25 C26 110.0(3) . . ?
O9 C25 H25A 109.7 . . ?
C26 C25 H25A 109.7 . . ?
O9 C25 H25B 109.7 . . ?
C26 C25 H25B 109.7 . . ?
H25A C25 H25B 108.2 . . ?
O10 C26 C25 109.3(3) . . ?
O10 C26 H26A 109.8 . . ?
C25 C26 H26A 109.8 . . ?
O10 C26 H26B 109.8 . . ?
C25 C26 H26B 109.8 . . ?
H26A C26 H26B 108.3 . . ?
O10 C27 C28 108.7(3) . . ?
O10 C27 H27A 109.9 . . ?
C28 C27 H27A 109.9 . . ?
O10 C27 H27B 109.9 . . ?
C28 C27 H27B 109.9 . . ?
H27A C27 H27B 108.3 . . ?
O11 C28 C27 108.7(3) . . ?
O11 C28 H28A 109.9 . . ?
C27 C28 H28A 109.9 . . ?
O11 C28 H28B 109.9 . . ?
C27 C28 H28B 109.9 . . ?
H28A C28 H28B 108.3 . . ?
O11 C29 C30 107.3(3) . . ?
O11 C29 H29A 110.2 . . ?
C30 C29 H29A 110.2 . . ?
O11 C29 H29B 110.2 . . ?
C30 C29 H29B 110.2 . . ?
H29A C29 H29B 108.5 . . ?
O12 C30 C29 108.2(3) . . ?
O12 C30 H30A 110.1 . . ?
C29 C30 H30A 110.1 . . ?
O12 C30 H30B 110.1 . . ?
C29 C30 H30B 110.1 . . ?
H30A C30 H30B 108.4 . . ?
C37 N1 C38 112.4(3) . . ?
C37 N1 H1NA 108.4(19) . . ?
C38 N1 H1NA 109.2(19) . . ?
C37 N1 H1NB 108(2) . . ?
C38 N1 H1NB 112(2) . . ?
H1NA N1 H1NB 107(3) . . ?
C45 N2 C46 114.6(3) . . ?
C45 N2 H2NA 109(3) . . ?
C46 N2 H2NA 110(3) . . ?
C45 N2 H2NB 109(3) . . ?
C46 N2 H2NB 111(3) . . ?
H2NA N2 H2NB 103(4) . . ?
C36 C31 C32 121.0(4) . . ?
C36 C31 H31A 119.5 . . ?
C32 C31 H31A 119.5 . . ?
C33 C32 C31 119.3(4) . . ?
C33 C32 H32A 120.3 . . ?
C31 C32 H32A 120.3 . . ?
C32 C33 C34 120.6(4) . . ?
C32 C33 H33A 119.7 . . ?
C34 C33 H33A 119.7 . . ?
C33 C34 C35 119.2(4) . . ?
C33 C34 H34A 120.4 . . ?
C35 C34 H34A 120.4 . . ?
C36 C35 C34 120.6(4) . . ?
C36 C35 H35A 119.7 . . ?
C34 C35 H35A 119.7 . . ?
C31 C36 C35 119.3(4) . . ?
C31 C36 C37 120.7(4) . . ?
C35 C36 C37 120.0(4) . . ?
C36 C37 N1 112.8(3) . . ?
C36 C37 H37A 109.0 . . ?
N1 C37 H37A 109.0 . . ?
C36 C37 H37B 109.0 . . ?
N1 C37 H37B 109.0 . . ?
H37A C37 H37B 107.8 . . ?
C39 C38 N1 114.0(3) . . ?
C39 C38 H38A 108.7 . . ?
N1 C38 H38A 108.7 . . ?
C39 C38 H38B 108.7 . . ?
N1 C38 H38B 108.7 . . ?
H38A C38 H38B 107.6 . . ?
C44 C39 C40 119.1(4) . . ?
C44 C39 C38 119.3(4) . . ?
C40 C39 C38 121.6(3) . . ?
C41 C40 C39 119.6(4) . . ?
C41 C40 H40A 120.2 . . ?
C39 C40 H40A 120.2 . . ?
C40 C41 C42 120.6(4) . . ?
C40 C41 H41A 119.7 . . ?
C42 C41 H41A 119.7 . . ?
C43 C42 C41 119.9(4) . . ?
C43 C42 H42A 120.0 . . ?
C41 C42 H42A 120.0 . . ?
C42 C43 C44 118.9(3) . . ?
C42 C43 C45 122.0(3) . . ?
C44 C43 C45 119.0(3) . . ?
C39 C44 C43 121.9(4) . . ?
C39 C44 H44A 119.0 . . ?
C43 C44 H44A 119.0 . . ?
N2 C45 C43 112.4(3) . . ?
N2 C45 H45A 109.1 . . ?
C43 C45 H45A 109.1 . . ?
N2 C45 H45B 109.1 . . ?
C43 C45 H45B 109.1 . . ?
H45A C45 H45B 107.8 . . ?
N2 C46 C47 111.3(3) . . ?
N2 C46 H46A 109.4 . . ?
C47 C46 H46A 109.4 . . ?
N2 C46 H46B 109.4 . . ?
C47 C46 H46B 109.4 . . ?
H46A C46 H46B 108.0 . . ?
C48 C47 C52 118.3(4) . . ?
C48 C47 C46 121.0(4) . . ?
C52 C47 C46 120.6(4) . . ?
C49 C48 C47 121.0(4) . . ?
C49 C48 H48A 119.5 . . ?
C47 C48 H48A 119.5 . . ?
C48 C49 C50 119.9(4) . . ?
C48 C49 H49A 120.0 . . ?
C50 C49 H49A 120.0 . . ?
C51 C50 C49 120.0(5) . . ?
C51 C50 H50A 120.0 . . ?
C49 C50 H50A 120.0 . . ?
C52 C51 C50 119.7(5) . . ?
C52 C51 H51A 120.1 . . ?
C50 C51 H51A 120.1 . . ?
C51 C52 C47 121.0(4) . . ?
C51 C52 H52A 119.5 . . ?
C47 C52 H52A 119.5 . . ?
F4 P1 F1 89.5(3) . . ?
F4 P1 F3 89.6(3) . . ?
F1 P1 F3 179.0(3) . . ?
F4 P1 F2 178.7(3) . . ?
F1 P1 F2 89.6(3) . . ?
F3 P1 F2 91.3(3) . . ?
F4 P1 F6 91.2(2) . . ?
F1 P1 F6 91.4(2) . . ?
F3 P1 F6 88.36(19) . . ?
F2 P1 F6 89.7(2) . . ?
F4 P1 F5 90.2(2) . . ?
F1 P1 F5 88.3(2) . . ?
F3 P1 F5 92.0(2) . . ?
F2 P1 F5 88.9(2) . . ?
F6 P1 F5 178.6(2) . . ?
F10 P2 F8 178.77(18) . . ?
F10 P2 F7 91.19(17) . . ?
F8 P2 F7 89.88(18) . . ?
F10 P2 F11 89.74(16) . . ?
F8 P2 F11 90.86(16) . . ?
F7 P2 F11 90.38(18) . . ?
F10 P2 F9 89.61(16) . . ?
F8 P2 F9 89.31(18) . . ?
F7 P2 F9 179.02(19) . . ?
F11 P2 F9 90.19(17) . . ?
F10 P2 F12 90.18(14) . . ?
F8 P2 F12 89.22(15) . . ?
F7 P2 F12 89.39(16) . . ?
F11 P2 F12 179.7(2) . . ?
F9 P2 F12 90.05(15) . . ?

loop_
_geom_bond_atom_site_label_1
_geom_bond_atom_site_label_2
_geom_bond_distance
_geom_bond_site_symmetry_2
_geom_bond_publ_flag
O1 C1 1.429(7) . ?
O2 C4 1.370(4) . ?
O2 C8 1.438(4) . ?
O3 C9 1.418(5) . ?
O3 C10 1.419(5) . ?
O4 C12 1.416(5) . ?
O4 C11 1.437(5) . ?
O5 C13 1.430(4) . ?
O5 C14 1.432(5) . ?
O6 C16 1.372(4) . ?
O6 C15 1.435(4) . ?
O7 C22 1.337(8) . ?
O8 C18 1.367(4) . ?
O8 C23 1.430(4) . ?
O9 C24 1.409(5) . ?
O9 C25 1.428(5) . ?
O10 C27 1.425(5) . ?
O10 C26 1.432(5) . ?
O11 C28 1.425(5) . ?
O11 C29 1.436(5) . ?
O12 C6 1.387(4) . ?
O12 C30 1.439(4) . ?
C1 C2 1.494(6) . ?
C1 H1AA 0.9900 . ?
C1 H1BA 0.9900 . ?
C2 C7 1.377(5) . ?
C2 C3 1.395(6) . ?
C3 C4 1.372(5) . ?
C3 H3AA 0.9500 . ?
C4 C5 1.382(5) . ?
C5 C6 1.397(5) . ?
C5 H5AA 0.9500 . ?
C6 C7 1.390(5) . ?
C7 H7AA 0.9500 . ?
C8 C9 1.492(5) . ?
C8 H8AA 0.9900 . ?
C8 H8BA 0.9900 . ?
C9 H9AA 0.9900 . ?
C9 H9BA 0.9900 . ?
C10 C11 1.484(7) . ?
C10 H10A 0.9900 . ?
C10 H10B 0.9900 . ?
C11 H11A 0.9900 . ?
C11 H11B 0.9900 . ?
C12 C13 1.492(6) . ?
C12 H12A 0.9900 . ?
C12 H12B 0.9900 . ?
C13 H13A 0.9900 . ?
C13 H13B 0.9900 . ?
C14 C15 1.489(5) . ?
C14 H14A 0.9900 . ?
C14 H14B 0.9900 . ?
C15 H15A 0.9900 . ?
C15 H15B 0.9900 . ?
C16 C17 1.375(5) . ?
C16 C21 1.386(5) . ?
C17 C18 1.392(5) . ?
C17 H17A 0.9500 . ?
C18 C19 1.365(5) . ?
C19 C20 1.391(6) . ?
C19 H19A 0.9500 . ?
C20 C21 1.376(6) . ?
C20 C22 1.509(7) . ?
C21 H21A 0.9500 . ?
C22 H22A 0.9900 . ?
C22 H22B 0.9900 . ?
C23 C24 1.496(5) . ?
C23 H23A 0.9900 . ?
C23 H23B 0.9900 . ?
C24 H24A 0.9900 . ?
C24 H24B 0.9900 . ?
C25 C26 1.499(6) . ?
C25 H25A 0.9900 . ?
C25 H25B 0.9900 . ?
C26 H26A 0.9900 . ?
C26 H26B 0.9900 . ?
C27 C28 1.488(6) . ?
C27 H27A 0.9900 . ?
C27 H27B 0.9900 . ?
C28 H28A 0.9900 . ?
C28 H28B 0.9900 . ?
C29 C30 1.484(5) . ?
C29 H29A 0.9900 . ?
C29 H29B 0.9900 . ?
C30 H30A 0.9900 . ?
C30 H30B 0.9900 . ?
N1 C37 1.509(5) . ?
N1 C38 1.518(5) . ?
N1 H1NA 0.93(3) . ?
N1 H1NB 1.00(4) . ?
N2 C45 1.499(5) . ?
N2 C46 1.504(5) . ?
N2 H2NA 0.88(4) . ?
N2 H2NB 1.16(7) . ?
C31 C36 1.376(6) . ?
C31 C32 1.389(6) . ?
C31 H31A 0.9500 . ?
C32 C33 1.371(6) . ?
C32 H32A 0.9500 . ?
C33 C34 1.388(7) . ?
C33 H33A 0.9500 . ?
C34 C35 1.390(6) . ?
C34 H34A 0.9500 . ?
C35 C36 1.377(5) . ?
C35 H35A 0.9500 . ?
C36 C37 1.488(6) . ?
C37 H37A 0.9900 . ?
C37 H37B 0.9900 . ?
C38 C39 1.495(5) . ?
C38 H38A 0.9900 . ?
C38 H38B 0.9900 . ?
C39 C44 1.378(5) . ?
C39 C40 1.398(5) . ?
C40 C41 1.384(5) . ?
C40 H40A 0.9500 . ?
C41 C42 1.398(5) . ?
C41 H41A 0.9500 . ?
C42 C43 1.383(5) . ?
C42 H42A 0.9500 . ?
C43 C44 1.389(5) . ?
C43 C45 1.501(5) . ?
C44 H44A 0.9500 . ?
C45 H45A 0.9900 . ?
C45 H45B 0.9900 . ?
C46 C47 1.517(5) . ?
C46 H46A 0.9900 . ?
C46 H46B 0.9900 . ?
C47 C48 1.383(5) . ?
C47 C52 1.384(6) . ?
C48 C49 1.368(6) . ?
C48 H48A 0.9500 . ?
C49 C50 1.376(7) . ?
C49 H49A 0.9500 . ?
C50 C51 1.377(7) . ?
C50 H50A 0.9500 . ?
C51 C52 1.372(6) . ?
C51 H51A 0.9500 . ?
C52 H52A 0.9500 . ?
P1 F4 1.547(4) . ?
P1 F1 1.547(4) . ?
P1 F3 1.549(3) . ?
P1 F2 1.561(4) . ?
P1 F6 1.576(3) . ?
P1 F5 1.579(3) . ?
P2 F10 1.574(3) . ?
P2 F8 1.577(3) . ?
P2 F7 1.585(3) . ?
P2 F11 1.586(3) . ?
P2 F9 1.589(3) . ?
P2 F12 1.601(3) . ?

loop_
_geom_hbond_atom_site_label_D
_geom_hbond_atom_site_label_H
_geom_hbond_atom_site_label_A
_geom_hbond_distance_DH
_geom_hbond_distance_HA
_geom_hbond_distance_DA
_geom_hbond_angle_DHA
_geom_hbond_site_symmetry_A
N1 H1NA O6 0.93(3) 2.03(4) 2.953(5) 174(3) .
N1 H1NB O4 1.00(4) 1.95(5) 2.936(4) 168(4) .
N1 H1NA O5 0.93(3) 2.51(3) 2.934(4) 108(2) .
N2 H2NA O10 0.88(4) 2.06(4) 2.884(5) 155(4) .
N2 H2NA O11 0.88(4) 2.50(4) 2.882(4) 107(3) .
N2 H2NB O12 1.16(7) 1.94(7) 3.042(5) 158(5) .
